data_7062558
loop_
_publ_author_name
'Mandal, Suman'
'Harijan, Dinesh'
'Muduli, Gopendra'
'Subramaniyam, Kalaivanan'
'Rengan, Aravind Kumar'
'Prabusankar, Ganesan'

_publ_section_title
;
 Highly active higher coordinated copper(i)--N-heterocyclic chalcogenone
 catalysed click chemistry
;
_journal_issue 32
_journal_name_full 'New Journal of Chemistry'
_journal_page_first 15027
_journal_page_last 15035
_journal_paper_doi 10.1039/D3NJ01875J
_journal_volume 47
_journal_year 2023
_chemical_formula_moiety 'C42 H40 Cu I N4 S2'
_chemical_formula_sum 'C42 H40 Cu I N4 S2'
_chemical_formula_weight 855.34
_space_group_crystal_system monoclinic
_space_group_IT_number 15
_space_group_name_Hall '-C 2yc'
_space_group_name_H-M_alt 'C 1 2/c 1'
_atom_sites_solution_hydrogens geom
_atom_sites_solution_primary iterative
_audit_creation_date 2023-03-29
_audit_creation_method
;
Olex2 1.3
(compiled 2020.11.12 svn.r5f609507 for OlexSys, GUI svn.r6408)
;
_audit_update_record
;
2023-03-30 deposited with the CCDC.	2023-07-04 downloaded from the CCDC.
;
_cell_angle_alpha 90
_cell_angle_beta 114.508(12)
_cell_angle_gamma 90
_cell_formula_units_Z 4
_cell_length_a 28.154(6)
_cell_length_b 10.252(2)
_cell_length_c 14.169(3)
_cell_measurement_reflns_used 9797
_cell_measurement_temperature 273(2)
_cell_measurement_theta_max 27.274
_cell_measurement_theta_min 2.85
_cell_volume 3721.2(14)
_computing_cell_refinement 'SAINT V8.40A (Bruker, 2019)'
_computing_data_reduction 'SAINT V8.40A (Bruker, 2019)'
_computing_molecular_graphics 'Olex2 1.3 (Dolomanov et al., 2009)'
_computing_publication_material 'Olex2 1.3 (Dolomanov et al., 2009)'
_computing_structure_refinement 'SHELXL 2018/3 (Sheldrick, 2015)'
_computing_structure_solution 'olex2.solve 1.3 (Bourhis et al., 2015)'
_diffrn_ambient_temperature 273.15
_diffrn_measured_fraction_theta_full 0.999
_diffrn_measured_fraction_theta_max 0.994
_diffrn_measurement_device_type 'Bruker APEX-II CCD'
_diffrn_measurement_method '\f and \w scans'
_diffrn_radiation_type MoK\a
_diffrn_radiation_wavelength 0.71073
_diffrn_reflns_av_R_equivalents 0.0665
_diffrn_reflns_av_unetI/netI 0.0380
_diffrn_reflns_Laue_measured_fraction_full 0.999
_diffrn_reflns_Laue_measured_fraction_max 0.994
_diffrn_reflns_limit_h_max 36
_diffrn_reflns_limit_h_min -36
_diffrn_reflns_limit_k_max 13
_diffrn_reflns_limit_k_min -13
_diffrn_reflns_limit_l_max 18
_diffrn_reflns_limit_l_min -17
_diffrn_reflns_number 35507
_diffrn_reflns_point_group_measured_fraction_full 0.999
_diffrn_reflns_point_group_measured_fraction_max 0.994
_diffrn_reflns_theta_full 25.242
_diffrn_reflns_theta_max 27.334
_diffrn_reflns_theta_min 2.140
_diffrn_source_current 1.4
_diffrn_source_power 0.07
_diffrn_source_voltage 50.0
_diffrn_standards_number 0
_exptl_absorpt_coefficient_mu 1.565
_exptl_absorpt_correction_T_max 0.7414
_exptl_absorpt_correction_T_min 0.6665
_exptl_absorpt_correction_type none
_exptl_absorpt_process_details
;
SADABS-2016/2 (Bruker,2016/2) was used for absorption correction.
wR2(int) was 0.0968 before and 0.0874 after correction.
The Ratio of minimum to maximum transmission is 0.8990.
The \l/2 correction factor is Not present.
;
_exptl_crystal_colour 'clear light colourless'
_exptl_crystal_colour_lustre clear
_exptl_crystal_colour_modifier light
_exptl_crystal_colour_primary colourless
_exptl_crystal_density_diffrn 1.527
_exptl_crystal_description prism
_exptl_crystal_F_000 1736
_exptl_crystal_size_max 0.28
_exptl_crystal_size_mid 0.17
_exptl_crystal_size_min 0.17
_refine_diff_density_max 0.506
_refine_diff_density_min -0.733
_refine_diff_density_rms 0.058
_refine_ls_extinction_method none
_refine_ls_goodness_of_fit_ref 1.037
_refine_ls_hydrogen_treatment constr
_refine_ls_matrix_type full
_refine_ls_number_parameters 229
_refine_ls_number_reflns 4179
_refine_ls_number_restraints 0
_refine_ls_restrained_S_all 1.037
_refine_ls_R_factor_all 0.0303
_refine_ls_R_factor_gt 0.0273
_refine_ls_shift/su_max 0.001
_refine_ls_shift/su_mean 0.000
_refine_ls_structure_factor_coef Fsqd
_refine_ls_weighting_details 'w=1/[\s^2^(Fo^2^)+(0.0274P)^2^+3.5373P] where P=(Fo^2^+2Fc^2^)/3'
_refine_ls_weighting_scheme calc
_refine_ls_wR_factor_gt 0.0708
_refine_ls_wR_factor_ref 0.0729
_reflns_Friedel_coverage 0.000
_reflns_number_gt 3824
_reflns_number_total 4179
_reflns_threshold_expression 'I > 2\s(I)'
_cod_data_source_file d3nj01875j2.cif
_cod_data_source_block 5
_cod_depositor_comments 'Adding full bibliography for 7062555--7062561.cif.'
_cod_original_cell_volume 3721.0(14)
_cod_database_code 7062558
_shelx_shelxl_version_number 2018/3
_shelx_space_group_comment
;
The symmetry employed for this shelxl refinement is uniquely defined
by the following loop, which should always be used as a source of
symmetry information in preference to the above space-group names.
They are only intended as comments.
;
_shelx_estimated_absorpt_t_max 0.777
_shelx_estimated_absorpt_t_min 0.668
_olex2_refinement_description
;
1. Fixed Uiso
 At 1.2 times of:
  All C(H) groups, All C(H,H) groups
 At 1.5 times of:
  All C(H,H,H) groups
2.a Ternary CH refined with riding coordinates:
 C19(H19)
2.b Secondary CH2 refined with riding coordinates:
 C4(H4A,H4B)
2.c Aromatic/amide H refined with riding coordinates:
 C2(H2), C3(H3), C7(H7), C8(H8), C9(H9), C10(H10), C12(H12), C14(H14),
 C15(H15), C16(H16), C17(H17)
2.d Idealised Me refined as rotating group:
 C21(H21A,H21B,H21C), C20(H20A,H20B,H20C)
;
_olex2_submission_special_instructions 'No special instructions were received'

loop_
_space_group_symop_operation_xyz
'x, y, z'
'-x, y, -z+1/2'
'x+1/2, y+1/2, z'
'-x+1/2, y+1/2, -z+1/2'
'-x, -y, -z'
'x, -y, z-1/2'
'-x+1/2, -y+1/2, -z'
'x+1/2, -y+1/2, z-1/2'

loop_
_atom_site_label
_atom_site_type_symbol
_atom_site_fract_x
_atom_site_fract_y
_atom_site_fract_z
_atom_site_U_iso_or_equiv
_atom_site_adp_type
_atom_site_occupancy
_atom_site_site_symmetry_order
_atom_site_calc_flag
_atom_site_refinement_flags_posn
_atom_site_refinement_flags_adp
_atom_site_refinement_flags_occupancy
_atom_site_disorder_assembly
_atom_site_disorder_group
I1 I 0.500000 0.48368(2) 0.250000 0.04901(8) Uani 1 2 d S T P . .
Cu1 Cu 0.500000 0.23207(4) 0.250000 0.04343(10) Uani 1 2 d S T P . .
S1 S 0.43027(2) 0.13357(4) 0.25844(4) 0.03926(12) Uani 1 1 d . . . . .
C1 C 0.41530(6) 0.25192(17) 0.32750(14) 0.0327(4) Uani 1 1 d . . . . .
N1 N 0.38263(6) 0.35395(14) 0.28829(12) 0.0348(3) Uani 1 1 d . . . . .
N2 N 0.43388(6) 0.26158(16) 0.43172(12) 0.0385(3) Uani 1 1 d . . . . .
C2 C 0.38193(8) 0.4288(2) 0.36859(16) 0.0455(5) Uani 1 1 d . . . . .
H2 H 0.362833 0.504882 0.362216 0.055 Uiso 1 1 calc R U . . .
C3 C 0.41378(9) 0.3719(2) 0.45735(17) 0.0485(5) Uani 1 1 d . . . . .
H3 H 0.421031 0.401353 0.524010 0.058 Uiso 1 1 calc R U . . .
C19 C 0.47318(8) 0.1731(2) 0.50641(17) 0.0473(5) Uani 1 1 d . . . . .
H19 H 0.472818 0.091281 0.470395 0.057 Uiso 1 1 calc R U . . .
C21 C 0.45968(11) 0.1422(2) 0.5967(2) 0.0609(6) Uani 1 1 d . . . . .
H21A H 0.423633 0.117193 0.571126 0.091 Uiso 1 1 calc R U . . .
H21B H 0.465604 0.217849 0.640065 0.091 Uiso 1 1 calc R U . . .
H21C H 0.481232 0.071779 0.636398 0.091 Uiso 1 1 calc R U . . .
C20 C 0.52654(10) 0.2334(4) 0.5399(2) 0.0759(8) Uani 1 1 d . . . . .
H20A H 0.533489 0.249435 0.480087 0.114 Uiso 1 1 calc R U . . .
H20B H 0.552389 0.174911 0.586036 0.114 Uiso 1 1 calc R U . . .
H20C H 0.527737 0.314285 0.575006 0.114 Uiso 1 1 calc R U . . .
C4 C 0.35629(7) 0.3861(2) 0.17687(14) 0.0370(4) Uani 1 1 d . . . . .
H4A H 0.349021 0.306192 0.136658 0.044 Uiso 1 1 calc R U . . .
H4B H 0.379391 0.438940 0.157437 0.044 Uiso 1 1 calc R U . . .
C5 C 0.30578(7) 0.45923(19) 0.15127(14) 0.0356(4) Uani 1 1 d . . . . .
C6 C 0.25928(7) 0.38882(19) 0.12628(14) 0.0355(4) Uani 1 1 d . . . . .
C7 C 0.25710(8) 0.2495(2) 0.12597(17) 0.0456(5) Uani 1 1 d . . . . .
H7 H 0.287903 0.202188 0.145487 0.055 Uiso 1 1 calc R U . . .
C8 C 0.21138(10) 0.1847(2) 0.09800(19) 0.0542(5) Uani 1 1 d . . . . .
H8 H 0.211308 0.093957 0.098667 0.065 Uiso 1 1 calc R U . . .
C9 C 0.16386(9) 0.2530(3) 0.06786(19) 0.0573(6) Uani 1 1 d . . . . .
H9 H 0.132637 0.207336 0.047702 0.069 Uiso 1 1 calc R U . . .
C10 C 0.16374(9) 0.3842(3) 0.06830(19) 0.0537(5) Uani 1 1 d . . . . .
H10 H 0.132184 0.428210 0.048446 0.064 Uiso 1 1 calc R U . . .
C11 C 0.21092(8) 0.4574(2) 0.09855(15) 0.0411(4) Uani 1 1 d . . . . .
C12 C 0.21136(8) 0.5931(2) 0.10081(16) 0.0458(5) Uani 1 1 d . . . . .
H12 H 0.180050 0.637418 0.083701 0.055 Uiso 1 1 calc R U . . .
C13 C 0.25703(8) 0.6643(2) 0.12778(15) 0.0418(4) Uani 1 1 d . . . . .
C14 C 0.25724(10) 0.8034(2) 0.13160(19) 0.0548(5) Uani 1 1 d . . . . .
H14 H 0.225966 0.847598 0.115281 0.066 Uiso 1 1 calc R U . . .
C15 C 0.30151(12) 0.8719(2) 0.1582(2) 0.0618(6) Uani 1 1 d . . . . .
H15 H 0.300667 0.962545 0.160155 0.074 Uiso 1 1 calc R U . . .
C16 C 0.34946(10) 0.8066(2) 0.18327(19) 0.0568(6) Uani 1 1 d . . . . .
H16 H 0.379992 0.854921 0.202099 0.068 Uiso 1 1 calc R U . . .
C17 C 0.35160(9) 0.6750(2) 0.18029(17) 0.0469(5) Uani 1 1 d . . . . .
H17 H 0.383573 0.634464 0.196371 0.056 Uiso 1 1 calc R U . . .
C18 C 0.30558(7) 0.59653(19) 0.15283(14) 0.0363(4) Uani 1 1 d . . . . .

loop_
_atom_site_aniso_label
_atom_site_aniso_U_11
_atom_site_aniso_U_22
_atom_site_aniso_U_33
_atom_site_aniso_U_23
_atom_site_aniso_U_13
_atom_site_aniso_U_12
I1 0.03766(11) 0.03560(11) 0.07119(15) 0.000 0.01999(9) 0.000
Cu1 0.04061(19) 0.0453(2) 0.0506(2) 0.000 0.02506(16) 0.000
S1 0.0400(3) 0.0293(2) 0.0542(3) -0.00647(18) 0.0252(2) -0.00100(17)
C1 0.0246(8) 0.0314(8) 0.0435(9) -0.0016(7) 0.0154(7) -0.0001(6)
N1 0.0289(7) 0.0360(8) 0.0382(8) -0.0022(6) 0.0128(6) 0.0050(6)
N2 0.0329(8) 0.0389(8) 0.0408(8) -0.0003(6) 0.0122(7) 0.0088(6)
C2 0.0446(11) 0.0456(11) 0.0435(10) -0.0049(8) 0.0157(9) 0.0155(9)
C3 0.0490(12) 0.0496(12) 0.0425(11) -0.0060(9) 0.0144(9) 0.0155(9)
C19 0.0433(11) 0.0450(11) 0.0476(11) 0.0058(9) 0.0131(9) 0.0171(9)
C21 0.0632(15) 0.0604(15) 0.0554(14) 0.0138(11) 0.0210(12) 0.0083(11)
C20 0.0367(12) 0.109(2) 0.0731(17) 0.0188(16) 0.0135(12) 0.0123(13)
C4 0.0315(9) 0.0428(10) 0.0368(9) -0.0012(7) 0.0141(7) 0.0049(7)
C5 0.0321(9) 0.0414(10) 0.0327(8) 0.0022(7) 0.0128(7) 0.0053(7)
C6 0.0338(9) 0.0413(10) 0.0306(8) 0.0031(7) 0.0124(7) 0.0030(7)
C7 0.0435(11) 0.0425(11) 0.0504(11) 0.0048(9) 0.0191(9) 0.0029(8)
C8 0.0581(14) 0.0460(12) 0.0608(13) 0.0025(10) 0.0269(11) -0.0076(10)
C9 0.0434(12) 0.0654(15) 0.0609(14) 0.0041(11) 0.0195(10) -0.0132(11)
C10 0.0339(10) 0.0649(14) 0.0585(13) 0.0115(11) 0.0154(10) 0.0048(10)
C11 0.0331(9) 0.0510(11) 0.0373(9) 0.0070(8) 0.0129(8) 0.0049(8)
C12 0.0351(10) 0.0508(12) 0.0491(11) 0.0095(9) 0.0149(9) 0.0138(9)
C13 0.0459(11) 0.0409(10) 0.0376(9) 0.0057(8) 0.0163(8) 0.0091(8)
C14 0.0628(14) 0.0426(12) 0.0589(13) 0.0083(10) 0.0250(11) 0.0147(11)
C15 0.0841(19) 0.0382(12) 0.0655(15) 0.0033(10) 0.0334(14) 0.0033(11)
C16 0.0654(15) 0.0501(13) 0.0579(13) -0.0041(10) 0.0286(12) -0.0131(11)
C17 0.0441(11) 0.0483(11) 0.0490(11) -0.0006(9) 0.0198(9) -0.0033(9)
C18 0.0376(9) 0.0385(10) 0.0324(8) 0.0019(7) 0.0142(7) 0.0022(8)

loop_
_atom_type_symbol
_atom_type_description
_atom_type_scat_dispersion_real
_atom_type_scat_dispersion_imag
_atom_type_scat_source
C C 0.0033 0.0016 'International Tables Vol C Tables 4.2.6.8 and 6.1.1.4'
H H 0.0000 0.0000 'International Tables Vol C Tables 4.2.6.8 and 6.1.1.4'
Cu Cu 0.3201 1.2651 'International Tables Vol C Tables 4.2.6.8 and 6.1.1.4'
I I -0.4742 1.8119 'International Tables Vol C Tables 4.2.6.8 and 6.1.1.4'
N N 0.0061 0.0033 'International Tables Vol C Tables 4.2.6.8 and 6.1.1.4'
S S 0.1246 0.1234 'International Tables Vol C Tables 4.2.6.8 and 6.1.1.4'

loop_
_geom_angle_atom_site_label_1
_geom_angle_atom_site_label_2
_geom_angle_atom_site_label_3
_geom_angle
_geom_angle_site_symmetry_1
_geom_angle_site_symmetry_3
_geom_angle_publ_flag
S1 Cu1 I1 116.610(16) . . ?
S1 Cu1 I1 116.610(16) 2_655 . ?
S1 Cu1 S1 126.78(3) . 2_655 ?
C1 S1 Cu1 97.97(6) . . ?
N1 C1 S1 126.79(14) . . ?
N2 C1 S1 126.84(14) . . ?
N2 C1 N1 106.36(15) . . ?
C1 N1 C2 109.39(16) . . ?
C1 N1 C4 124.54(15) . . ?
C2 N1 C4 125.80(15) . . ?
C1 N2 C3 109.45(16) . . ?
C1 N2 C19 124.89(16) . . ?
C3 N2 C19 125.47(17) . . ?
N1 C2 H2 126.3 . . ?
C3 C2 N1 107.41(17) . . ?
C3 C2 H2 126.3 . . ?
N2 C3 H3 126.3 . . ?
C2 C3 N2 107.36(18) . . ?
C2 C3 H3 126.3 . . ?
N2 C19 H19 108.0 . . ?
N2 C19 C21 110.96(18) . . ?
N2 C19 C20 109.0(2) . . ?
C21 C19 H19 108.0 . . ?
C20 C19 H19 108.0 . . ?
C20 C19 C21 112.8(2) . . ?
C19 C21 H21A 109.5 . . ?
C19 C21 H21B 109.5 . . ?
C19 C21 H21C 109.5 . . ?
H21A C21 H21B 109.5 . . ?
H21A C21 H21C 109.5 . . ?
H21B C21 H21C 109.5 . . ?
C19 C20 H20A 109.5 . . ?
C19 C20 H20B 109.5 . . ?
C19 C20 H20C 109.5 . . ?
H20A C20 H20B 109.5 . . ?
H20A C20 H20C 109.5 . . ?
H20B C20 H20C 109.5 . . ?
N1 C4 H4A 109.2 . . ?
N1 C4 H4B 109.2 . . ?
N1 C4 C5 111.87(15) . . ?
H4A C4 H4B 107.9 . . ?
C5 C4 H4A 109.2 . . ?
C5 C4 H4B 109.2 . . ?
C6 C5 C4 119.38(17) . . ?
C6 C5 C18 120.52(16) . . ?
C18 C5 C4 120.10(17) . . ?
C5 C6 C7 123.23(18) . . ?
C5 C6 C11 119.74(18) . . ?
C7 C6 C11 117.03(18) . . ?
C6 C7 H7 119.1 . . ?
C8 C7 C6 121.7(2) . . ?
C8 C7 H7 119.1 . . ?
C7 C8 H8 119.6 . . ?
C7 C8 C9 120.8(2) . . ?
C9 C8 H8 119.6 . . ?
C8 C9 H9 120.0 . . ?
C10 C9 C8 119.9(2) . . ?
C10 C9 H9 120.0 . . ?
C9 C10 H10 119.2 . . ?
C9 C10 C11 121.6(2) . . ?
C11 C10 H10 119.2 . . ?
C10 C11 C6 118.9(2) . . ?
C12 C11 C6 119.05(18) . . ?
C12 C11 C10 122.06(19) . . ?
C11 C12 H12 119.0 . . ?
C13 C12 C11 122.07(18) . . ?
C13 C12 H12 119.0 . . ?
C12 C13 C14 121.7(2) . . ?
C12 C13 C18 119.34(18) . . ?
C14 C13 C18 119.0(2) . . ?
C13 C14 H14 119.2 . . ?
C15 C14 C13 121.5(2) . . ?
C15 C14 H14 119.2 . . ?
C14 C15 H15 119.9 . . ?
C14 C15 C16 120.1(2) . . ?
C16 C15 H15 119.9 . . ?
C15 C16 H16 119.5 . . ?
C17 C16 C15 121.0(2) . . ?
C17 C16 H16 119.5 . . ?
C16 C17 H17 119.3 . . ?
C16 C17 C18 121.4(2) . . ?
C18 C17 H17 119.3 . . ?
C5 C18 C13 119.23(17) . . ?
C5 C18 C17 123.76(18) . . ?
C17 C18 C13 117.00(19) . . ?

loop_
_geom_bond_atom_site_label_1
_geom_bond_atom_site_label_2
_geom_bond_distance
_geom_bond_site_symmetry_2
_geom_bond_publ_flag
I1 Cu1 2.5793(7) . ?
Cu1 S1 2.2544(6) . ?
Cu1 S1 2.2545(6) 2_655 ?
S1 C1 1.7174(18) . ?
C1 N1 1.351(2) . ?
C1 N2 1.350(2) . ?
N1 C2 1.379(2) . ?
N1 C4 1.476(2) . ?
N2 C3 1.379(2) . ?
N2 C19 1.481(2) . ?
C2 H2 0.9300 . ?
C2 C3 1.338(3) . ?
C3 H3 0.9300 . ?
C19 H19 0.9800 . ?
C19 C21 1.512(3) . ?
C19 C20 1.507(4) . ?
C21 H21A 0.9600 . ?
C21 H21B 0.9600 . ?
C21 H21C 0.9600 . ?
C20 H20A 0.9600 . ?
C20 H20B 0.9600 . ?
C20 H20C 0.9600 . ?
C4 H4A 0.9700 . ?
C4 H4B 0.9700 . ?
C4 C5 1.512(3) . ?
C5 C6 1.406(3) . ?
C5 C18 1.408(3) . ?
C6 C7 1.429(3) . ?
C6 C11 1.435(3) . ?
C7 H7 0.9300 . ?
C7 C8 1.354(3) . ?
C8 H8 0.9300 . ?
C8 C9 1.410(4) . ?
C9 H9 0.9300 . ?
C9 C10 1.345(4) . ?
C10 H10 0.9300 . ?
C10 C11 1.428(3) . ?
C11 C12 1.391(3) . ?
C12 H12 0.9300 . ?
C12 C13 1.388(3) . ?
C13 C14 1.427(3) . ?
C13 C18 1.441(3) . ?
C14 H14 0.9300 . ?
C14 C15 1.341(4) . ?
C15 H15 0.9300 . ?
C15 C16 1.414(4) . ?
C16 H16 0.9300 . ?
C16 C17 1.352(3) . ?
C17 H17 0.9300 . ?
C17 C18 1.435(3) . ?

loop_
_geom_torsion_atom_site_label_1
_geom_torsion_atom_site_label_2
_geom_torsion_atom_site_label_3
_geom_torsion_atom_site_label_4
_geom_torsion
_geom_torsion_site_symmetry_1
_geom_torsion_site_symmetry_2
_geom_torsion_site_symmetry_3
_geom_torsion_site_symmetry_4
_geom_torsion_publ_flag
Cu1 S1 C1 N1 90.55(16) . . . . ?
Cu1 S1 C1 N2 -89.36(16) . . . . ?
S1 C1 N1 C2 -178.51(15) . . . . ?
S1 C1 N1 C4 -4.2(3) . . . . ?
S1 C1 N2 C3 178.31(16) . . . . ?
S1 C1 N2 C19 3.0(3) . . . . ?
C1 N1 C2 C3 -0.7(2) . . . . ?
C1 N1 C4 C5 153.36(17) . . . . ?
C1 N2 C3 C2 1.2(3) . . . . ?
C1 N2 C19 C21 -139.9(2) . . . . ?
C1 N2 C19 C20 95.3(2) . . . . ?
N1 C1 N2 C3 -1.6(2) . . . . ?
N1 C1 N2 C19 -176.90(18) . . . . ?
N1 C2 C3 N2 -0.3(3) . . . . ?
N1 C4 C5 C6 -88.2(2) . . . . ?
N1 C4 C5 C18 91.7(2) . . . . ?
N2 C1 N1 C2 1.4(2) . . . . ?
N2 C1 N1 C4 175.76(16) . . . . ?
C2 N1 C4 C5 -33.2(3) . . . . ?
C3 N2 C19 C21 45.5(3) . . . . ?
C3 N2 C19 C20 -79.2(3) . . . . ?
C19 N2 C3 C2 176.5(2) . . . . ?
C4 N1 C2 C3 -174.93(19) . . . . ?
C4 C5 C6 C7 1.5(3) . . . . ?
C4 C5 C6 C11 -177.95(17) . . . . ?
C4 C5 C18 C13 179.74(16) . . . . ?
C4 C5 C18 C17 -1.6(3) . . . . ?
C5 C6 C7 C8 -177.7(2) . . . . ?
C5 C6 C11 C10 176.84(19) . . . . ?
C5 C6 C11 C12 -2.4(3) . . . . ?
C6 C5 C18 C13 -0.4(3) . . . . ?
C6 C5 C18 C17 178.24(18) . . . . ?
C6 C7 C8 C9 0.0(4) . . . . ?
C6 C11 C12 C13 0.8(3) . . . . ?
C7 C6 C11 C10 -2.6(3) . . . . ?
C7 C6 C11 C12 178.08(18) . . . . ?
C7 C8 C9 C10 -1.1(4) . . . . ?
C8 C9 C10 C11 0.2(4) . . . . ?
C9 C10 C11 C6 1.7(3) . . . . ?
C9 C10 C11 C12 -179.0(2) . . . . ?
C10 C11 C12 C13 -178.4(2) . . . . ?
C11 C6 C7 C8 1.8(3) . . . . ?
C11 C12 C13 C14 -178.9(2) . . . . ?
C11 C12 C13 C18 1.0(3) . . . . ?
C12 C13 C14 C15 179.7(2) . . . . ?
C12 C13 C18 C5 -1.2(3) . . . . ?
C12 C13 C18 C17 -179.93(19) . . . . ?
C13 C14 C15 C16 0.0(4) . . . . ?
C14 C13 C18 C5 178.71(18) . . . . ?
C14 C13 C18 C17 -0.1(3) . . . . ?
C14 C15 C16 C17 0.5(4) . . . . ?
C15 C16 C17 C18 -0.7(4) . . . . ?
C16 C17 C18 C5 -178.2(2) . . . . ?
C16 C17 C18 C13 0.5(3) . . . . ?
C18 C5 C6 C7 -178.32(18) . . . . ?
C18 C5 C6 C11 2.2(3) . . . . ?
C18 C13 C14 C15 -0.2(3) . . . . ?
